data_4085392
loop_
_publ_author_name
'Nagarajaprakash, R.'
'Ashok Kumar, Chowan'
'Mobin, Shaikh M.'
'Manimaran, Bala.'

_publ_section_title
;
 Multicomponent Self-Assembly of Thiolato- and Selenato-Bridged
 Ester-Functionalized Rhenium(I)-Based Trigonal Metallaprisms: Synthesis
 and Structural Characterization
;
_journal_issue 4
_journal_name_full Organometallics
_journal_page_first 724
_journal_paper_doi 10.1021/om501005n
_journal_volume 34
_journal_year 2015
_chemical_formula_moiety '2(C102 H60 N6 O30 Re6 Se6), 16(C3 H7 N O), C2 H4 N O'
_chemical_formula_sum 'C254 H236 N29 O77 Re12 Se12'
_chemical_formula_weight 8108.64
_chemical_name_systematic
;
 ?
;
_space_group_crystal_system triclinic
_space_group_IT_number 2
_space_group_name_Hall '-P 1'
_space_group_name_H-M_alt 'P -1'
_symmetry_space_group_name_Hall '-P 1'
_symmetry_space_group_name_H-M 'P -1'
_atom_sites_solution_hydrogens geom
_atom_sites_solution_primary direct
_atom_sites_solution_secondary difmap
_audit_creation_date 2013-03-19
_audit_creation_method
;
  Olex2 1.2
  (compiled Dec  5 2012 16:17:34, GUI svn.r4385)
;
_cell_angle_alpha 114.0778(15)
_cell_angle_beta 103.6009(13)
_cell_angle_gamma 90.4509(12)
_cell_formula_units_Z 1
_cell_length_a 14.3173(2)
_cell_length_b 23.7212(4)
_cell_length_c 24.7775(4)
_cell_measurement_temperature 293(2)
_cell_volume 7416.1(2)
_computing_molecular_graphics
;
O. V. Dolomanov, L. J. Bourhis, R. J. Gildea, J. A. K. Howard and H. Puschmann,
OLEX2: a complete structure solution, refinement and analysis program.
J. Appl. Cryst. (2009). 42, 339-341.
;
_computing_publication_material
;
O. V. Dolomanov, L. J. Bourhis, R. J. Gildea, J. A. K. Howard and H. Puschmann,
OLEX2: a complete structure solution, refinement and analysis program.
J. Appl. Cryst. (2009). 42, 339-341.
;
_computing_structure_refinement
;
SHELXH, G.M. Sheldrick, Acta Cryst.
(2008). A64, 112-122
;
_computing_structure_solution
;
SHELXS, G.M. Sheldrick, Acta Cryst.
(2008). A64, 112-122
;
_diffrn_ambient_temperature 293(2)
_diffrn_measured_fraction_theta_full 0.998
_diffrn_measured_fraction_theta_max 0.998
_diffrn_radiation_monochromator graphite
_diffrn_radiation_type MoK\a
_diffrn_radiation_wavelength 0.71073
_diffrn_reflns_av_R_equivalents 0.0428
_diffrn_reflns_av_unetI/netI 0.0425
_diffrn_reflns_limit_h_max 17
_diffrn_reflns_limit_h_min -17
_diffrn_reflns_limit_k_max 28
_diffrn_reflns_limit_k_min -28
_diffrn_reflns_limit_l_max 29
_diffrn_reflns_limit_l_min -29
_diffrn_reflns_number 82104
_diffrn_reflns_theta_full 25.00
_diffrn_reflns_theta_max 25.00
_diffrn_reflns_theta_min 2.64
_diffrn_source 'fine-focus sealed tube'
_exptl_absorpt_coefficient_mu 6.427
_exptl_absorpt_correction_T_max 0.189
_exptl_absorpt_correction_T_min 0.086
_exptl_absorpt_correction_type multi-scan
_exptl_crystal_colour 'clear light yellow'
_exptl_crystal_colour_lustre clear
_exptl_crystal_colour_modifier light
_exptl_crystal_colour_primary yellow
_exptl_crystal_density_diffrn 1.816
_exptl_crystal_density_method 'not measured'
_exptl_crystal_description block
_exptl_crystal_F_000 3887
_exptl_crystal_size_max 0.4
_exptl_crystal_size_mid 0.26
_exptl_crystal_size_min 0.2
_refine_diff_density_max 4.705
_refine_diff_density_min -3.622
_refine_diff_density_rms 0.184
_refine_ls_extinction_method none
_refine_ls_goodness_of_fit_ref 1.101
_refine_ls_hydrogen_treatment mixed
_refine_ls_matrix_type full
_refine_ls_number_parameters 1691
_refine_ls_number_reflns 26056
_refine_ls_number_restraints 1623
_refine_ls_restrained_S_all 1.074
_refine_ls_R_factor_all 0.0616
_refine_ls_R_factor_gt 0.0503
_refine_ls_shift/su_max 0.003
_refine_ls_shift/su_mean 0.000
_refine_ls_structure_factor_coef Fsqd
_refine_ls_weighting_details 'calc w=1/[\s^2^(Fo^2^)+(0.0439P)^2^+93.6386P] where P=(Fo^2^+2Fc^2^)/3'
_refine_ls_weighting_scheme calc
_refine_ls_wR_factor_gt 0.1202
_refine_ls_wR_factor_ref 0.1251
_reflns_number_gt 21873
_reflns_number_total 26056
_reflns_threshold_expression >2sigma(I)
_cod_data_source_file om501005n_si_002.cif
_cod_data_source_block 4
_cod_depositor_comments 'Adding full bibliography for 4085391--4085392.cif.'
_cod_database_code 4085392
_olex2_refinement_description
;
1. Others
 Fixed Sof: C3V(0.5) H3VA(0.5) H3VB(0.5) H3VC(0.5) O39(0.5) N3V(0.5) C1A(0.5)
 H1A(0.5)
 Fixed Uiso: H70(0.034) H88(0.028) H82(0.028) H80(0.025) H86(0.029) H59(0.03)
 H102(0.036) H71(0.037) H58(0.028) H79(0.025) H100(0.028) H66(0.032)
 H101(0.032) H83(0.027) H99(0.028) H62(0.03) H90(0.029) H72(0.04) H64(0.03)
 H55(0.033) H29(0.041) H32(0.037) H56(0.033) H69(0.035) H36(0.033) H30(0.039)
 H24(0.038) H35(0.044) H96(0.044) H27(0.047) H93(0.05) H34(0.047) H95(0.046)
 H26(0.041) H33(0.044) H28(0.044) H78(0.044) H38(0.044) H77(0.046) H42(0.051)
 H94(0.053) H22(0.061) H40(0.061) H39(0.059) H41(0.058) H23(0.052) H20(0.054)
 H21(0.071) H48(0.066) H75(0.078) H50(0.084) H51(0.093) H52(0.083) H53(0.093)
 H54(0.084) H44(0.072) H76(0.089) H47(0.079) H46(0.088) H45(0.083) H11A(0.11)
 H11B(0.11) H11C(0.11) H114(0.069) H111(0.059) H11G(0.093) H11H(0.093)
 H11I(0.093) H11J(0.103) H11K(0.103) H11L(0.103) H11M(0.093) H11N(0.093)
 H11O(0.093) H12A(0.107) H120(0.107) H117(0.14) H11D(0.133) H11E(0.133)
 H11F(0.133) H123(0.123) H3VA(0.094) H3VB(0.094) H3VC(0.094) H10M(0.167)
 H10N(0.167) H10O(0.167) H12B(0.195) H12C(0.195) H12D(0.195) H126(0.149)
 H11P(0.174) H11Q(0.174) H11R(0.174) H108(0.156) H10A(0.181) H10B(0.181)
 H10C(0.181) H12H(0.229) H12I(0.229) H12J(0.229) H12K(0.256) H12L(0.256)
 H12M(0.256) H11S(0.174) H11T(0.174) H11U(0.174) H10D(0.247) H10E(0.247)
 H10F(0.247) H1A(0.075) H12E(0.425) H12F(0.425) H12G(0.425) H105(0.079)
 H142(0.079) H10G(0.137) H10H(0.137) H10I(0.137) H10J(0.134) H10K(0.134)
 H10L(0.134) H14A(0.137) H14B(0.137) H14C(0.137) H14D(0.134) H14E(0.134)
 H14F(0.134)
 Fixed X: H70(0.2079) H88(0.1724) H82(0.3455) H80(0.0722) H86(0.2779)
 H59(0.224) H102(-0.0183) H71(0.2276) H58(0.2049) H79(0.1191) H100(-0.0224)
 H66(0.3393) H101(-0.0818) H83(0.3843) H99(0.0504) H62(0.4775) H90(0.1532)
 H72(0.2911) H64(0.4111) H55(0.4991) H29(0.6628) H32(-0.1061) H56(0.488)
 H69(0.269) H36(0.0048) H30(0.5489) H24(0.1317) H35(-0.0662) H96(0.386)
 H27(0.6599) H93(0.3157) H34(-0.1576) H95(0.4442) H26(0.5432) H33(-0.1798)
 H28(0.7168) H78(0.5869) H38(-0.144) H77(0.6669) H42(0.128) H94(0.3772)
 H22(0.0086) H40(-0.0486) H39(-0.1721) H41(0.1022) H23(0.0446) H20(0.1476)
 H21(0.0585) H48(0.6017) H75(0.5506) H50(0.6025) H51(0.6299) H52(0.6575)
 H53(0.6462) H54(0.6175) H44(0.8457) H76(0.6315) H47(0.6876) H46(0.8523)
 H45(0.9302) H11A(0.4713) H11B(0.4447) H11C(0.5143) H114(0.9974) H111(0.6497)
 H11G(0.7276) H11H(0.748) H11I(0.7839) H11J(0.8522) H11K(0.811) H11L(0.9231)
 H11M(0.8478) H11N(0.9153) H11O(0.8993) H12A(0.3192) H120(0.445) H117(0.4752)
 H11D(0.2905) H11E(0.2378) H11F(0.2521) H123(0.1947) H3VA(0.4373) H3VB(0.4962)
 H3VC(0.4241) H10M(0.8381) H10N(0.8538) H10O(0.7507) H12B(0.179) H12C(0.1303)
 H12D(0.0663) H126(0.8732) H11P(0.3669) H11Q(0.3955) H11R(0.4238) H108(0.022)
 H10A(-0.124) H10B(-0.2204) H10C(-0.165) H12H(0.7963) H12I(0.8405) H12J(0.9077)
 H12K(0.9325) H12L(0.8293) H12M(0.9169) H11S(0.6145) H11T(0.5735) H11U(0.6444)
 H10D(-0.1826) H10E(-0.1961) H10F(-0.1033) H1A(0.6451) H12E(0.0098)
 H12F(0.0938) H12G(0.0864) H105(0.5409) H142(0.56) H10G(0.5534) H10H(0.5663)
 H10I(0.4629) H10J(0.4208) H10K(0.5285) H10L(0.4937) H14A(0.5612) H14B(0.5348)
 H14C(0.4534) H14D(0.4781) H14E(0.4664) H14F(0.5676)
 Fixed Y: H70(-0.273) H88(0.0336) H82(0.2403) H80(0.2113) H86(0.1974)
 H59(0.1408) H102(-0.134) H71(-0.2933) H58(0.0925) H79(0.2711) H100(-0.2211)
 H66(-0.02) H101(-0.2358) H83(0.3004) H99(-0.1211) H62(0.1474) H90(0.0595) H72(-
 0.1919) H64(0.0155) H55(0.1885) H29(0.4147) H32(-0.3361) H56(0.1421) H69(-
 0.1696) H36(-0.4825) H30(0.3367) H24(0.3797) H35(-0.5443) H96(0.0751)
 H27(0.5056) H93(0.2316) H34(-0.503) H95(0.1333) H26(0.4306) H33(-0.399)
 H28(0.4989) H78(0.1216) H38(-0.4439) H77(0.164) H42(-0.4083) H94(0.285)
 H22(0.331) H40(-0.5405) H39(-0.5222) H41(-0.4862) H23(0.404) H20(0.2091)
 H21(0.2339) H48(0.1423) H75(0.2942) H50(0.4239) H51(0.5327) H52(0.5967)
 H53(0.5578) H54(0.4507) H44(0.2266) H76(0.3316) H47(0.1097) H46(0.1352)
 H45(0.1997) H11A(0.4281) H11B(0.4559) H11C(0.4958) H114(0.2946) H111(0.2819)
 H11G(0.2632) H11H(0.3087) H11I(0.2427) H11J(0.3919) H11K(0.3476) H11L(0.3637)
 H11M(0.2079) H11N(0.269) H11O(0.2485) H12A(0.5487) H120(0.5572) H117(0.9843)
 H11D(0.4072) H11E(0.4548) H11F(0.4636) H123(0.9418) H3VA(1.0424) H3VB(1.0505)
 H3VC(0.9903) H10M(0.3591) H10N(0.3688) H10O(0.3706) H12B(0.7858) H12C(0.7725)
 H12D(0.7823) H126(0.66) H11P(0.9526) H11Q(0.9609) H11R(0.9035) H108(0.0347)
 H10A(0.1322) H10B(0.1009) H10C(0.0642) H12H(0.7633) H12I(0.7343) H12J(0.7761)
 H12K(0.6418) H12L(0.6098) H12M(0.6052) H11S(0.9679) H11T(1.0314) H11U(1.0243)
 H10D(0.0203) H10E(0.0912) H10F(0.0689) H1A(0.9395) H12E(0.8746) H12F(0.873)
 H12G(0.933) H105(0.2952) H142(0.3739) H10G(0.3629) H10H(0.4296) H10I(0.3984)
 H10J(0.4075) H10K(0.4375) H10L(0.3758) H14A(0.4433) H14B(0.4204) H14C(0.421)
 H14D(0.2661) H14E(0.3156) H14F(0.2927)
 Fixed Z: H70(0.3336) H88(0.6012) H82(0.4768) H80(0.3744) H86(0.6127)
 H59(0.2262) H102(0.3195) H71(0.4844) H58(0.2874) H79(0.33) H100(0.4526)
 H66(0.4093) H101(0.2847) H83(0.4307) H99(0.4907) H62(0.5352) H90(0.4475)
 H72(0.542) H64(0.5877) H55(0.3108) H29(0.2547) H32(0.4937) H56(0.3753)
 H69(0.3888) H36(0.3874) H30(0.2419) H24(0.2261) H35(0.4226) H96(0.7951)
 H27(0.4297) H93(0.7806) H34(0.4907) H95(0.8994) H26(0.417) H33(0.5259)
 H28(0.3477) H78(0.7306) H38(0.1849) H77(0.8348) H42(0.1844) H94(0.8849)
 H22(0.0485) H40(0.0374) H39(0.0852) H41(0.0877) H23(0.1499) H20(0.1029)
 H21(0.0257) H48(1.0362) H75(0.7473) H50(1.0961) H51(1.1545) H52(1.1117)
 H53(1.0088) H54(0.9488) H44(1.0385) H76(0.8493) H47(1.1069) H46(1.1434)
 H45(1.1151) H11A(0.1621) H11B(0.2251) H11C(0.2104) H114(0.2492) H111(0.3761)
 H11G(0.2076) H11H(0.2771) H11I(0.2577) H11J(0.2633) H11K(0.1937) H11L(0.2222)
 H11M(0.392) H11N(0.439) H11O(0.3685) H12A(0.1486) H120(0.174) H117(0.6804)
 H11D(0.1368) H11E(0.1151) H11F(0.1828) H123(0.3076) H3VA(0.023) H3VB(0.0881)
 H3VC(0.0451) H10M(0.3913) H10N(0.4595) H10O(0.421) H12B(0.2538) H12C(0.1854)
 H12D(0.2312) H126(0.1496) H11P(0.7192) H11Q(0.7873) H11R(0.7363) H108(0.331)
 H10A(0.2677) H10B(0.2682) H10C(0.2193) H12H(0.085) H12I(0.0287) H12J(0.0938)
 H12K(0.0221) H12L(0.0111) H12M(0.0602) H11S(0.8239) H11T(0.8529) H11U(0.8116)
 H10D(0.3273) H10E(0.353) H10F(0.3827) H1A(0.0244) H12E(0.1967) H12F(0.1655)
 H12G(0.2223) H105(0.612) H142(0.4868) H10G(0.5209) H10H(0.5742) H10I(0.5318)
 H10J(0.6404) H10K(0.6718) H10L(0.6739) H14A(0.5924) H14B(0.6386) H14C(0.5841)
 H14D(0.5409) H14E(0.6036) H14F(0.5982)
;

loop_
_space_group_symop_id
_space_group_symop_operation_xyz
1 'x, y, z'
2 '-x, -y, -z'

loop_
_atom_site_label
_atom_site_type_symbol
_atom_site_fract_x
_atom_site_fract_y
_atom_site_fract_z
_atom_site_U_iso_or_equiv
_atom_site_adp_type
_atom_site_occupancy
_atom_site_symmetry_multiplicity
_atom_site_calc_flag
_atom_site_refinement_flags
_atom_site_disorder_assembly
_atom_site_disorder_group
Re2 Re 0.28462(2) 0.362429(14) 0.341240(14) 0.01836(8) Uani 1 1 d U . .
Re3 Re -0.12113(3) -0.337474(15) 0.327596(15) 0.02173(8) Uani 1 1 d U . .
Re4 Re 0.13999(3) -0.391477(15) 0.348708(17) 0.02530(9) Uani 1 1 d U . .
Re1 Re 0.37481(3) 0.226017(15) 0.211352(16) 0.02224(8) Uani 1 1 d U . .
Re6 Re 0.49856(3) 0.266677(19) 1.000395(17) 0.03508(10) Uani 1 1 d DU . .
Re5 Re 0.73194(4) 0.29341(2) 0.951473(19) 0.04881(13) Uani 1 1 d U . .
Se1 Se 0.44417(6) 0.31211(4) 0.32355(4) 0.02192(18) Uani 1 1 d U . .
Se2 Se 0.21189(6) 0.26711(4) 0.23543(4) 0.02135(18) Uani 1 1 d U . .
Se3 Se 0.01645(6) -0.34619(4) 0.41377(4) 0.02358(18) Uani 1 1 d U . .
Se4 Se 0.02347(7) -0.35085(4) 0.27593(4) 0.02563(19) Uani 1 1 d U . .
Se5 Se 0.63924(8) 0.20405(5) 0.96209(4) 0.0378(2) Uani 1 1 d U . .
Se6 Se 0.56962(10) 0.33995(5) 0.96073(5) 0.0480(3) Uani 1 1 d U . .
O26 O 0.2416(4) 0.1713(2) 0.4991(2) 0.0214(12) Uani 1 1 d U . .
O23 O 0.5006(5) 0.1208(3) 0.6328(3) 0.0368(16) Uani 1 1 d U D .
N4 N 0.2101(5) -0.2931(3) 0.4033(3) 0.0253(14) Uani 1 1 d U . .
O19 O 0.2489(4) 0.0616(3) 0.3760(3) 0.0300(14) Uani 1 1 d U . .
C89 C 0.1555(7) 0.0372(4) 0.5194(4) 0.0251(18) Uani 1 1 d U . .
O5 O 0.3865(5) 0.4620(3) 0.4696(3) 0.0387(16) Uani 1 1 d U . .
O27 O 0.1125(5) -0.0251(2) 0.4875(3) 0.0285(14) Uani 1 1 d U D .
C70 C 0.2239(7) -0.2562(4) 0.3761(4) 0.0281(18) Uani 1 1 d U . .
H70 H 0.2079 -0.2730 0.3336 0.034 Uiso 1 1 calc R . .
N1 N 0.3626(5) 0.1713(3) 0.2644(3) 0.0243(14) Uani 1 1 d U . .
O29 O 0.2625(5) 0.1438(3) 0.6801(3) 0.0308(14) Uani 1 1 d U . .
N2 N 0.2543(5) 0.2937(3) 0.3770(3) 0.0182(13) Uani 1 1 d U . .
O10 O -0.1921(6) -0.4759(3) 0.2765(3) 0.0408(17) Uani 1 1 d U . .
O6 O 0.0926(5) 0.4145(3) 0.3557(3) 0.0366(16) Uani 1 1 d U . .
O21 O 0.3293(5) -0.0728(3) 0.4754(3) 0.0300(14) Uani 1 1 d U . .
C88 C 0.1845(6) 0.0586(4) 0.5823(4) 0.0232(17) Uani 1 1 d U . .
H88 H 0.1724 0.0336 0.6012 0.028 Uiso 1 1 calc R . .
N3 N -0.0571(5) -0.2391(3) 0.3649(3) 0.0228(14) Uani 1 1 d U . .
O30 O 0.3303(6) 0.0585(3) 0.6825(3) 0.056(2) Uani 1 1 d U . .
O25 O 0.0840(5) 0.1684(3) 0.4533(3) 0.0346(15) Uani 1 1 d U . .
O12 O -0.2663(5) -0.3106(3) 0.4061(3) 0.0398(17) Uani 1 1 d U . .
O20 O 0.4099(4) 0.0881(3) 0.4211(3) 0.0258(13) Uani 1 1 d U . .
O11 O -0.2838(6) -0.3293(3) 0.2268(3) 0.0486(19) Uani 1 1 d U . .
O3 O 0.3781(5) 0.3078(3) 0.1424(3) 0.0408(17) Uani 1 1 d U . .
O9 O 0.0312(5) -0.5214(3) 0.2655(3) 0.0393(17) Uani 1 1 d U . .
O1 O 0.2790(6) 0.1150(3) 0.0901(3) 0.055(2) Uani 1 1 d U . .
O4 O 0.3289(5) 0.4561(3) 0.2923(3) 0.0403(17) Uani 1 1 d U . .
C4 C 0.3123(6) 0.4202(4) 0.3097(4) 0.0234(17) Uani 1 1 d U . .
O2 O 0.5702(6) 0.1847(4) 0.1915(4) 0.051(2) Uani 1 1 d U . .
O7 O 0.2917(6) -0.4194(4) 0.2753(4) 0.057(2) Uani 1 1 d U . .
C82 C 0.2978(6) 0.2470(4) 0.4480(4) 0.0230(17) Uani 1 1 d U . .
H82 H 0.3455 0.2403 0.4768 0.028 Uiso 1 1 calc R . .
C10 C -0.1659(7) -0.4245(4) 0.2951(4) 0.0259(18) Uani 1 1 d U . .
C5 C 0.3481(7) 0.4247(4) 0.4221(4) 0.0268(17) Uani 1 1 d U . .
N6 N 0.4216(6) 0.2147(4) 0.9021(3) 0.0350(17) Uani 1 1 d U . .
C57 C 0.3440(6) 0.1129(4) 0.3388(4) 0.0222(16) Uani 1 1 d U . .
C80 C 0.1358(6) 0.2297(4) 0.3871(4) 0.0210(16) Uani 1 1 d U . .
H80 H 0.0722 0.2113 0.3744 0.025 Uiso 1 1 calc R . .
C86 C 0.2478(6) 0.1570(4) 0.5893(4) 0.0239(17) Uani 1 1 d U . .
H86 H 0.2779 0.1974 0.6127 0.029 Uiso 1 1 calc R . .
C59 C 0.2768(6) 0.1416(4) 0.2568(4) 0.0247(17) Uani 1 1 d U . .
H59 H 0.2240 0.1408 0.2262 0.030 Uiso 1 1 calc R . .
C102 C -0.0165(7) -0.1514(4) 0.3472(4) 0.030(2) Uani 1 1 d U . .
H102 H -0.0183 -0.1340 0.3195 0.036 Uiso 1 1 calc R . .
C81 C 0.2031(6) 0.2213(4) 0.4329(4) 0.0194(16) Uani 1 1 d U . .
C31 C -0.0426(6) -0.4026(4) 0.4381(4) 0.0253(17) Uani 1 1 d U . .
C2 C 0.4976(7) 0.2006(4) 0.1999(5) 0.0314(19) Uani 1 1 d U . .
C71 C 0.2358(7) -0.2682(4) 0.4647(4) 0.031(2) Uani 1 1 d U . .
H71 H 0.2276 -0.2933 0.4844 0.037 Uiso 1 1 calc R . .
C58 C 0.2651(6) 0.1124(4) 0.2932(4) 0.0231(17) Uani 1 1 d U . .
H58 H 0.2049 0.0925 0.2874 0.028 Uiso 1 1 calc R . .
C6 C 0.1648(7) 0.3944(4) 0.3503(4) 0.0246(17) Uani 1 1 d U . .
C79 C 0.1647(6) 0.2659(4) 0.3607(4) 0.0208(16) Uani 1 1 d U . .
H79 H 0.1191 0.2711 0.3300 0.025 Uiso 1 1 calc R . .
C84 C 0.1679(6) 0.1839(4) 0.4621(4) 0.0214(16) Uani 1 1 d U . .
C100 C -0.0194(6) -0.2038(4) 0.4254(4) 0.0236(17) Uani 1 1 d U . .
H100 H -0.0224 -0.2211 0.4526 0.028 Uiso 1 1 calc R . .
C3 C 0.3771(7) 0.2772(4) 0.1675(4) 0.0288(19) Uani 1 1 d U . .
C65 C 0.3720(6) -0.0107(4) 0.4971(4) 0.0250(17) Uani 1 1 d U . .
C68 C 0.2861(6) -0.1689(4) 0.4722(4) 0.0258(18) Uani 1 1 d U . .
C37 C -0.0042(7) -0.4186(4) 0.1946(4) 0.0291(19) Uani 1 1 d U . .
C61 C 0.4067(6) 0.0663(4) 0.4661(4) 0.0235(17) Uani 1 1 d U . .
C85 C 0.2176(6) 0.1333(4) 0.5275(4) 0.0222(17) Uani 1 1 d U . .
C67 C 0.3261(7) -0.1022(4) 0.5115(4) 0.032(2) Uani 1 1 d U . .
C66 C 0.3675(6) 0.0070(4) 0.4499(4) 0.0264(18) Uani 1 1 d U . .
H66 H 0.3393 -0.0200 0.4093 0.032 Uiso 1 1 calc R . .
C98 C 0.0249(6) -0.1165(4) 0.4086(4) 0.0245(17) Uani 1 1 d U D .
C101 C -0.0557(7) -0.2125(4) 0.3265(4) 0.0266(18) Uani 1 1 d U . .
H101 H -0.0818 -0.2358 0.2847 0.032 Uiso 1 1 calc R . .
C83 C 0.3205(6) 0.2828(4) 0.4198(4) 0.0223(17) Uani 1 1 d U . .
H83 H 0.3843 0.3004 0.4307 0.027 Uiso 1 1 calc R . .
C99 C 0.0233(6) -0.1433(4) 0.4489(4) 0.0237(17) Uani 1 1 d U . .
H99 H 0.0504 -0.1211 0.4907 0.028 Uiso 1 1 calc R . .
C25 C 0.5337(6) 0.3762(4) 0.3287(4) 0.0227(17) Uani 1 1 d U . .
C9 C 0.0719(7) -0.4734(4) 0.2973(4) 0.0281(18) Uani 1 1 d U . .
C60 C 0.3270(6) 0.0832(4) 0.3791(4) 0.0230(16) Uani 1 1 d U . .
C62 C 0.4510(6) 0.1076(4) 0.5258(4) 0.0249(17) Uani 1 1 d U . .
H62 H 0.4775 0.1474 0.5352 0.030 Uiso 1 1 calc R . .
C90 C 0.1719(7) 0.0740(4) 0.4899(4) 0.0240(18) Uani 1 1 d U . .
H90 H 0.1532 0.0595 0.4475 0.029 Uiso 1 1 calc R . .
C72 C 0.2737(7) -0.2073(4) 0.4995(4) 0.034(2) Uani 1 1 d U . .
H72 H 0.2911 -0.1919 0.5420 0.040 Uiso 1 1 calc R . .
C64 C 0.4119(6) 0.0280(4) 0.5568(4) 0.0248(17) Uani 1 1 d U . .
H64 H 0.4111 0.0155 0.5877 0.030 Uiso 1 1 calc R . .
C55 C 0.4392(6) 0.1697(4) 0.3070(4) 0.0272(18) Uani 1 1 d U . .
H55 H 0.4991 0.1885 0.3108 0.033 Uiso 1 1 calc R . .
O15 O 0.8140(8) 0.3602(5) 1.0906(4) 0.0837(17) Uani 1 1 d U . .
C63 C 0.4542(7) 0.0871(4) 0.5705(4) 0.0273(18) Uani 1 1 d U . .
O16 O 0.6167(7) 0.3262(4) 1.1340(4) 0.0597(13) Uani 1 1 d U . .
C11 C -0.2198(7) -0.3313(4) 0.2644(4) 0.0295(18) Uani 1 1 d U . .
C1 C 0.3138(7) 0.1572(4) 0.1359(4) 0.0302(19) Uani 1 1 d U . .
C12 C -0.2104(7) -0.3202(4) 0.3768(4) 0.0271(18) Uani 1 1 d U . .
C87 C 0.2315(7) 0.1176(4) 0.6162(4) 0.0240(17) Uani 1 1 d U . .
C29 C 0.6388(7) 0.4177(4) 0.2874(4) 0.034(2) Uani 1 1 d U . .
H29 H 0.6628 0.4147 0.2547 0.041 Uiso 1 1 calc R . .
O17 O 0.3400(7) 0.3501(4) 1.0315(4) 0.0597(13) Uani 1 1 d U . .
O22 O 0.3514(8) -0.0794(4) 0.5663(3) 0.073(3) Uani 1 1 d U . .
C32 C -0.0982(7) -0.3781(4) 0.4791(4) 0.0308(19) Uani 1 1 d U . .
H32 H -0.1061 -0.3361 0.4937 0.037 Uiso 1 1 calc R . .
C7 C 0.2357(7) -0.4096(4) 0.3032(5) 0.033(2) Uani 1 1 d U . .
C19 C 0.1485(7) 0.2928(4) 0.1729(4) 0.0276(18) Uani 1 1 d U . .
C97 C 0.0631(8) -0.0505(4) 0.4301(5) 0.039(2) Uani 1 1 d U . .
C56 C 0.4337(7) 0.1416(4) 0.3458(4) 0.0279(18) Uani 1 1 d U . .
H56 H 0.4880 0.1421 0.3753 0.033 Uiso 1 1 calc R . .
C43 C 0.7154(8) 0.1853(5) 1.0278(5) 0.044(2) Uani 1 1 d U . .
O8 O 0.2526(6) -0.4433(4) 0.4364(4) 0.056(2) Uani 1 1 d U . .
C92 C 0.3443(7) 0.1475(4) 0.7760(4) 0.031(2) Uani 1 1 d U . .
C69 C 0.2610(7) -0.1940(4) 0.4091(4) 0.0293(19) Uani 1 1 d U . .
H69 H 0.2690 -0.1696 0.3888 0.035 Uiso 1 1 calc R . .
C36 C -0.0312(7) -0.4655(4) 0.4157(4) 0.0278(19) Uani 1 1 d U . .
H36 H 0.0048 -0.4825 0.3874 0.033 Uiso 1 1 calc R . .
C30 C 0.5701(7) 0.3709(4) 0.2795(4) 0.032(2) Uani 1 1 d U . .
H30 H 0.5489 0.3367 0.2419 0.039 Uiso 1 1 calc R . .
C24 C 0.1173(7) 0.3501(4) 0.1857(4) 0.032(2) Uani 1 1 d U . .
H24 H 0.1317 0.3797 0.2261 0.038 Uiso 1 1 calc R . .
C35 C -0.0744(7) -0.5023(4) 0.4365(5) 0.036(2) Uani 1 1 d U . .
H35 H -0.0662 -0.5443 0.4226 0.044 Uiso 1 1 calc R . .
C96 C 0.3836(7) 0.1178(5) 0.8121(5) 0.037(2) Uani 1 1 d U . .
H96 H 0.3860 0.0751 0.7951 0.044 Uiso 1 1 calc R . .
C27 C 0.6367(7) 0.4722(5) 0.3917(5) 0.039(2) Uani 1 1 d U . .
H27 H 0.6599 0.5056 0.4297 0.047 Uiso 1 1 calc R . .
C16 C 0.5735(9) 0.3053(5) 1.0843(5) 0.047(3) Uani 1 1 d U . .
O18 O 0.4103(7) 0.1732(4) 1.0351(4) 0.0597(13) Uani 1 1 d U . .
C93 C 0.3424(9) 0.2103(5) 0.8037(4) 0.042(3) Uani 1 1 d U . .
H93 H 0.3157 0.2316 0.7806 0.050 Uiso 1 1 calc R . .
C91 C 0.3118(7) 0.1109(4) 0.7087(4) 0.032(2) Uani 1 1 d U . .
C34 C -0.1289(8) -0.4776(5) 0.4772(5) 0.039(2) Uani 1 1 d U . .
H34 H -0.1576 -0.5030 0.4907 0.047 Uiso 1 1 calc R . .
C15 C 0.7859(11) 0.3349(7) 1.0395(5) 0.068(2) Uani 1 1 d U . .
C95 C 0.4198(8) 0.1537(5) 0.8750(4) 0.038(2) Uani 1 1 d U . .
H95 H 0.4442 0.1333 0.8994 0.046 Uiso 1 1 calc R . .
C26 C 0.5674(7) 0.4269(5) 0.3841(4) 0.034(2) Uani 1 1 d U . .
H26 H 0.5432 0.4306 0.4170 0.041 Uiso 1 1 calc R . .
C74 C 0.5621(8) 0.2042(4) 0.7274(4) 0.036(2) Uani 1 1 d U D .
N5 N 0.6548(8) 0.2514(4) 0.8524(4) 0.048(2) Uani 1 1 d U . .
C8 C 0.2131(7) -0.4224(4) 0.4042(5) 0.035(2) Uani 1 1 d U . .
C33 C -0.1419(7) -0.4155(5) 0.4986(5) 0.037(2) Uani 1 1 d U . .
H33 H -0.1798 -0.3990 0.5259 0.044 Uiso 1 1 calc R . .
C28 C 0.6714(7) 0.4678(5) 0.3429(5) 0.037(2) Uani 1 1 d U . .
H28 H 0.7168 0.4989 0.3477 0.044 Uiso 1 1 calc R . .
C78 C 0.5954(8) 0.1644(5) 0.7538(4) 0.037(2) Uani 1 1 d U . .
H78 H 0.5869 0.1216 0.7306 0.044 Uiso 1 1 calc R . .
C73 C 0.5100(8) 0.1820(4) 0.6604(5) 0.040(2) Uani 1 1 d U . .
C38 C -0.0946(8) -0.4522(4) 0.1652(4) 0.037(2) Uani 1 1 d U . .
H38 H -0.1440 -0.4439 0.1849 0.044 Uiso 1 1 calc R . .
C77 C 0.6429(8) 0.1905(5) 0.8171(4) 0.038(2) Uani 1 1 d U . .
H77 H 0.6669 0.1640 0.8348 0.046 Uiso 1 1 calc R . .
C42 C 0.0674(8) -0.4314(5) 0.1648(5) 0.043(2) Uani 1 1 d U . .
H42 H 0.1280 -0.4083 0.1844 0.051 Uiso 1 1 calc R . .
C18 C 0.4421(9) 0.2066(5) 1.0209(5) 0.0460(16) Uani 1 1 d DU . .
C94 C 0.3805(9) 0.2424(5) 0.8667(4) 0.044(3) Uani 1 1 d U . .
H94 H 0.3772 0.2850 0.8849 0.053 Uiso 1 1 calc R . .
C22 C 0.0434(9) 0.3211(6) 0.0796(5) 0.051(3) Uani 1 1 d U . .
H22 H 0.0086 0.3310 0.0485 0.061 Uiso 1 1 calc R . .
C40 C -0.0376(10) -0.5101(5) 0.0773(5) 0.051(3) Uani 1 1 d U . .
H40 H -0.0486 -0.5405 0.0374 0.061 Uiso 1 1 calc R . .
C39 C -0.1116(9) -0.4991(5) 0.1054(5) 0.049(3) Uani 1 1 d U . .
H39 H -0.1721 -0.5222 0.0852 0.059 Uiso 1 1 calc R . .
C41 C 0.0521(9) -0.4773(5) 0.1068(5) 0.049(3) Uani 1 1 d U . .
H41 H 0.1022 -0.4862 0.0877 0.058 Uiso 1 1 calc R . .
C23 C 0.0653(8) 0.3648(5) 0.1402(5) 0.044(2) Uani 1 1 d U . .
H23 H 0.0446 0.4040 0.1499 0.052 Uiso 1 1 calc R . .
O14 O 0.9071(8) 0.2259(5) 0.9313(4) 0.0837(17) Uani 1 1 d U . .
C20 C 0.1268(8) 0.2482(5) 0.1123(4) 0.045(3) Uani 1 1 d U . .
H20 H 0.1476 0.2091 0.1029 0.054 Uiso 1 1 calc R . .
C21 C 0.0736(10) 0.2634(6) 0.0662(5) 0.059(3) Uani 1 1 d U . .
H21 H 0.0585 0.2339 0.0257 0.071 Uiso 1 1 calc R . .
C17 C 0.3999(9) 0.3182(5) 1.0198(5) 0.0460(16) Uani 1 1 d U . .
C48 C 0.6685(10) 0.1521(6) 1.0502(6) 0.055(3) Uani 1 1 d U . .
H48 H 0.6017 0.1423 1.0362 0.066 Uiso 1 1 calc R . .
C75 C 0.5742(11) 0.2666(5) 0.7638(5) 0.065(4) Uani 1 1 d U . .
H75 H 0.5506 0.2942 0.7473 0.078 Uiso 1 1 calc R D .
C49 C 0.5998(10) 0.4263(5) 1.0170(5) 0.057(3) Uani 1 1 d U . .
C50 C 0.6087(12) 0.4501(6) 1.0774(5) 0.070(3) Uani 1 1 d U . .
H50 H 0.6025 0.4239 1.0961 0.084 Uiso 1 1 calc R . .
C51 C 0.6279(12) 0.5162(6) 1.1131(7) 0.077(3) Uani 1 1 d U . .
H51 H 0.6299 0.5327 1.1545 0.093 Uiso 1 1 calc R . .
C52 C 0.6430(11) 0.5542(6) 1.0876(6) 0.069(4) Uani 1 1 d U . .
H52 H 0.6575 0.5967 1.1117 0.083 Uiso 1 1 calc R . .
C53 C 0.6373(12) 0.5309(6) 1.0263(7) 0.077(3) Uani 1 1 d U . .
H53 H 0.6462 0.5578 1.0088 0.093 Uiso 1 1 calc R . .
C54 C 0.6182(12) 0.4668(6) 0.9900(6) 0.070(3) Uani 1 1 d U . .
H54 H 0.6175 0.4507 0.9488 0.084 Uiso 1 1 calc R . .
C44 C 0.8134(9) 0.2031(6) 1.0522(6) 0.060(3) Uani 1 1 d U . .
H44 H 0.8457 0.2266 1.0385 0.072 Uiso 1 1 calc R . .
C76 C 0.6220(13) 0.2889(5) 0.8256(5) 0.074(4) Uani 1 1 d U D .
H76 H 0.6315 0.3316 0.8493 0.089 Uiso 1 1 calc R . .
C47 C 0.7196(10) 0.1333(7) 1.0931(6) 0.066(3) Uani 1 1 d U . .
H47 H 0.6876 0.1097 1.1069 0.079 Uiso 1 1 calc R . .
C46 C 0.8176(11) 0.1493(7) 1.1156(7) 0.074(4) Uani 1 1 d U . .
H46 H 0.8523 0.1352 1.1434 0.088 Uiso 1 1 calc R . .
C45 C 0.8646(10) 0.1861(7) 1.0974(6) 0.070(3) Uani 1 1 d U . .
H45 H 0.9302 0.1997 1.1151 0.083 Uiso 1 1 calc R . .
O13 O 0.8216(8) 0.4010(5) 0.9359(4) 0.0837(17) Uani 1 1 d U . .
C14 C 0.8392(10) 0.2521(8) 0.9400(6) 0.072(3) Uani 1 1 d U . .
C13 C 0.7884(11) 0.3599(7) 0.9426(5) 0.068(2) Uani 1 1 d U . .
N10 N 0.8645(6) 0.3027(4) 0.2447(4) 0.042(2) Uani 1 1 d U . .
O33 O 0.6768(6) 0.2009(4) 0.3551(4) 0.066(2) Uani 1 1 d U . .
N9 N 0.7880(7) 0.2845(4) 0.3990(4) 0.049(2) Uani 1 1 d U . .
N11 N 0.5059(14) 0.9822(7) 0.7607(9) 0.116(3) Uani 1 1 d U . .
N12 N 0.3771(12) 0.4892(6) 0.1673(6) 0.089(3) Uani 1 1 d U A .
O35 O 0.6051(11) 1.0232(5) 0.7217(7) 0.116(3) Uani 1 1 d U . .
O37 O 0.8611(10) 0.7440(10) 0.1846(6) 0.144(6) Uani 1 1 d U . .
C119 C 0.4586(11) 0.4653(7) 0.1934(7) 0.073(4) Uani 1 1 d U . .
H11A H 0.4713 0.4281 0.1621 0.110 Uiso 1 1 calc R . .
H11B H 0.4447 0.4559 0.2251 0.110 Uiso 1 1 calc R . .
H11C H 0.5143 0.4958 0.2104 0.110 Uiso 1 1 calc R . .
O36 O 0.2450(14) 0.8839(7) 0.3300(6) 0.169(8) Uani 1 1 d U . .
N13 N 0.1366(11) 0.8653(8) 0.2442(5) 0.110(5) Uani 1 1 d U . .
N8 N -0.1015(13) 0.0689(9) 0.3035(8) 0.119(5) Uani 1 1 d U . .
C114 C 0.9429(8) 0.2772(6) 0.2536(6) 0.0575(18) Uani 1 1 d U . .
H114 H 0.9974 0.2946 0.2492 0.069 Uiso 1 1 calc R . .
C111 C 0.6994(8) 0.2569(6) 0.3762(5) 0.049(3) Uani 1 1 d U . .
H111 H 0.6497 0.2819 0.3761 0.059 Uiso 1 1 calc R . .
C113 C 0.7732(8) 0.2771(6) 0.2470(7) 0.062(4) Uani 1 1 d U . .
H11G H 0.7276 0.2632 0.2076 0.093 Uiso 1 1 calc R . .
H11H H 0.7480 0.3087 0.2771 0.093 Uiso 1 1 calc R . .
H11I H 0.7839 0.2427 0.2577 0.093 Uiso 1 1 calc R . .
C112 C 0.8625(10) 0.3560(7) 0.2297(7) 0.068(4) Uani 1 1 d U . .
H11J H 0.8522 0.3919 0.2633 0.103 Uiso 1 1 calc R . .
H11K H 0.8110 0.3476 0.1937 0.103 Uiso 1 1 calc R . .
H11L H 0.9231 0.3637 0.2222 0.103 Uiso 1 1 calc R . .
C110 C 0.8693(8) 0.2496(6) 0.3996(6) 0.062(3) Uani 1 1 d U . .
H11M H 0.8478 0.2079 0.3920 0.093 Uiso 1 1 calc R . .
H11N H 0.9153 0.2690 0.4390 0.093 Uiso 1 1 calc R . .
H11O H 0.8993 0.2485 0.3685 0.093 Uiso 1 1 calc R . .
C120 C 0.3809(15) 0.5408(7) 0.1641(8) 0.089(3) Uani 1 1 d U . .
H12A H 0.3192 0.5487 0.1486 0.107 Uiso 0.594(17) 1 calc PR A 2
H120 H 0.4450 0.5572 0.1740 0.107 Uiso 0.406(17) 1 calc PR A 1
C117 C 0.5237(18) 0.9955(8) 0.7165(12) 0.116(3) Uani 1 1 d U . .
H117 H 0.4752 0.9843 0.6804 0.140 Uiso 1 1 calc R . .
C118 C 0.2804(13) 0.4501(8) 0.1488(8) 0.088(4) Uani 1 1 d U . .
H11D H 0.2905 0.4072 0.1368 0.133 Uiso 1 1 calc R A .
H11E H 0.2378 0.4548 0.1151 0.133 Uiso 1 1 calc R . .
H11F H 0.2521 0.4636 0.1828 0.133 Uiso 1 1 calc R . .
N14 N 0.8691(12) 0.6850(11) 0.0853(8) 0.127(5) Uani 1 1 d U . .
C123 C 0.1936(14) 0.8992(9) 0.2956(6) 0.102(6) Uani 1 1 d U . .
H123 H 0.1947 0.9418 0.3076 0.123 Uiso 1 1 calc R . .
C3V C 0.470(2) 1.0211(11) 0.0464(11) 0.062(3) Uani 0.50 1 d PU B -1
H3VA H 0.4373 1.0424 0.0230 0.094 Uiso 0.50 1 calc PR B -1
H3VB H 0.4962 1.0505 0.0881 0.094 Uiso 0.50 1 calc PR B -1
H3VC H 0.4241 0.9903 0.0451 0.094 Uiso 0.50 1 calc PR B -1
O39 O 0.6365(15) 0.9701(7) 0.1048(7) 0.062(3) Uani 0.50 1 d PU B -1
O32 O 0.0310(13) 0.0582(11) 0.2631(10) 0.184(8) Uani 1 1 d U . .
C109 C 0.8095(14) 0.3515(7) 0.4195(9) 0.111(7) Uani 1 1 d U . .
H10M H 0.8381 0.3591 0.3913 0.167 Uiso 1 1 calc R . .
H10N H 0.8538 0.3688 0.4595 0.167 Uiso 1 1 calc R . .
H10O H 0.7507 0.3706 0.4210 0.167 Uiso 1 1 calc R . .
O38A O 0.4359(19) 0.5799(9) 0.1743(10) 0.103(5) Uani 0.594(17) 1 d PU A 2
C122 C 0.1272(15) 0.7948(10) 0.2270(8) 0.130(7) Uani 1 1 d U . .
H12B H 0.1790 0.7858 0.2538 0.195 Uiso 1 1 calc R . .
H12C H 0.1303 0.7725 0.1854 0.195 Uiso 1 1 calc R . .
H12D H 0.0663 0.7823 0.2312 0.195 Uiso 1 1 calc R . .
C126 C 0.8680(14) 0.6948(14) 0.1411(10) 0.124(7) Uani 1 1 d U . .
H126 H 0.8732 0.6600 0.1496 0.149 Uiso 1 1 calc R . .
C115 C 0.4154(15) 0.9468(8) 0.7500(10) 0.116(3) Uani 1 1 d U . .
H11P H 0.3669 0.9526 0.7192 0.174 Uiso 1 1 calc R . .
H11Q H 0.3955 0.9609 0.7873 0.174 Uiso 1 1 calc R . .
H11R H 0.4238 0.9035 0.7363 0.174 Uiso 1 1 calc R . .
C108 C -0.0096(17) 0.0509(12) 0.3041(11) 0.130(7) Uani 1 1 d U . .
H108 H 0.0220 0.0347 0.3310 0.156 Uiso 1 1 calc R . .
C106 C -0.1578(16) 0.0938(10) 0.2609(10) 0.121(7) Uani 1 1 d U . .
H10A H -0.1240 0.1322 0.2677 0.181 Uiso 1 1 calc R . .
H10B H -0.2204 0.1009 0.2682 0.181 Uiso 1 1 calc R . .
H10C H -0.1650 0.0642 0.2193 0.181 Uiso 1 1 calc R . .
C124 C 0.8516(17) 0.7459(12) 0.0718(10) 0.153(8) Uani 1 1 d U . .
H12H H 0.7963 0.7633 0.0850 0.229 Uiso 1 1 calc R . .
H12I H 0.8405 0.7343 0.0287 0.229 Uiso 1 1 calc R . .
H12J H 0.9077 0.7761 0.0938 0.229 Uiso 1 1 calc R . .
C125 C 0.8884(18) 0.6314(15) 0.0414(11) 0.171(10) Uani 1 1 d U . .
H12K H 0.9325 0.6418 0.0221 0.256 Uiso 1 1 calc R . .
H12L H 0.8293 0.6098 0.0111 0.256 Uiso 1 1 calc R . .
H12M H 0.9169 0.6052 0.0602 0.256 Uiso 1 1 calc R . .
N3V N 0.5441(18) 0.9922(9) 0.0218(9) 0.062(3) Uani 0.50 1 d PU B -1
C116 C 0.5927(16) 1.0034(8) 0.8176(10) 0.116(3) Uani 1 1 d U . .
H11S H 0.6145 0.9679 0.8239 0.174 Uiso 1 1 calc R . .
H11T H 0.5735 1.0314 0.8529 0.174 Uiso 1 1 calc R . .
H11U H 0.6444 1.0243 0.8116 0.174 Uiso 1 1 calc R . .
C107 C -0.1498(19) 0.0617(12) 0.3450(13) 0.165(10) Uani 1 1 d U . .
H10D H -0.1826 0.0203 0.3273 0.247 Uiso 1 1 calc R . .
H10E H -0.1961 0.0912 0.3530 0.247 Uiso 1 1 calc R . .
H10F H -0.1033 0.0689 0.3827 0.247 Uiso 1 1 calc R . .
O38 O 0.331(3) 0.5727(12) 0.1533(15) 0.103(5) Uani 0.406(17) 1 d PU A 1
C1A C 0.611(2) 0.9660(11) 0.0501(11) 0.062(3) Uani 0.50 1 d PU B -1
H1A H 0.6451 0.9395 0.0244 0.075 Uiso 0.50 1 calc PR B -1
C121 C 0.077(3) 0.8884(15) 0.2038(10) 0.28(2) Uani 1 1 d U . .
H12E H 0.0098 0.8746 0.1967 0.425 Uiso 1 1 calc R . .
H12F H 0.0938 0.8730 0.1655 0.425 Uiso 1 1 calc R . .
H12G H 0.0864 0.9330 0.2223 0.425 Uiso 1 1 calc R . .
C105 C 0.528(2) 0.307(2) 0.580(3) 0.066(4) Uani 0.550(11) 1 d PU C 1
H105 H 0.5409 0.2952 0.6120 0.079 Uiso 0.550(11) 1 calc PR C 1
O31 O 0.5280(15) 0.2652(12) 0.5263(12) 0.113(6) Uani 0.550(11) 1 d PU C 1
C142 C 0.5561(18) 0.3430(17) 0.5005(17) 0.066(4) Uani 0.450(11) 1 d PU C 2
H142 H 0.5600 0.3739 0.4868 0.079 Uiso 0.450(11) 1 calc PR C 2
C104 C 0.525(2) 0.3910(16) 0.5514(16) 0.092(5) Uani 0.550(11) 1 d PDU C 1
H10G H 0.5534 0.3629 0.5209 0.137 Uiso 0.550(11) 1 calc PR C 1
H10H H 0.5663 0.4296 0.5742 0.137 Uiso 0.550(11) 1 calc PRD C 1
H10I H 0.4629 0.3984 0.5318 0.137 Uiso 0.550(11) 1 calc PR C 1
N7 N 0.5124(18) 0.3634(12) 0.5934(13) 0.072(4) Uani 0.550(11) 1 d PU C 1
C103 C 0.487(2) 0.3990(14) 0.6495(15) 0.089(6) Uani 0.550(11) 1 d PU C 1
H10J H 0.4208 0.4075 0.6404 0.134 Uiso 0.550(11) 1 calc PR C 1
H10K H 0.5285 0.4375 0.6718 0.134 Uiso 0.550(11) 1 calc PR C 1
H10L H 0.4937 0.3758 0.6739 0.134 Uiso 0.550(11) 1 calc PR C 1
O34 O 0.9541(5) 0.2328(4) 0.2672(4) 0.0575(18) Uani 1 1 d U . .
O31A O 0.5682(18) 0.2944(16) 0.4751(14) 0.113(6) Uani 0.450(11) 1 d PU C 2
N15 N 0.533(2) 0.3538(15) 0.5598(16) 0.072(4) Uani 0.450(11) 1 d PU C 2
C140 C 0.519(3) 0.4143(18) 0.5966(19) 0.092(5) Uani 0.450(11) 1 d PU C 2
H14A H 0.5612 0.4433 0.5924 0.137 Uiso 0.450(11) 1 calc PR C 2
H14B H 0.5348 0.4204 0.6386 0.137 Uiso 0.450(11) 1 calc PR C 2
H14C H 0.4534 0.4210 0.5841 0.137 Uiso 0.450(11) 1 calc PR C 2
C141 C 0.509(4) 0.302(3) 0.577(4) 0.089(6) Uani 0.450(11) 1 d PU C 2
H14D H 0.4781 0.2661 0.5409 0.134 Uiso 0.450(11) 1 calc PR C 2
H14E H 0.4664 0.3156 0.6036 0.134 Uiso 0.450(11) 1 calc PR C 2
H14F H 0.5676 0.2927 0.5982 0.134 Uiso 0.450(11) 1 calc PR C 2
O24 O 0.512(3) 0.215(2) 0.636(2) 0.048(4) Uani 0.256(16) 1 d PU D 1
O24A O 0.4689(11) 0.2154(7) 0.6372(7) 0.048(4) Uani 0.744(16) 1 d PU D 2
O28 O 0.103(3) -0.0378(15) 0.3915(15) 0.057(4) Uani 0.256(16) 1 d PU D 1
O28A O 0.0338(10) -0.0196(5) 0.4012(5) 0.057(4) Uani 0.744(16) 1 d PU D 2

loop_
_atom_site_aniso_label
_atom_site_aniso_U_11
_atom_site_aniso_U_22
_atom_site_aniso_U_33
_atom_site_aniso_U_23
_atom_site_aniso_U_13
_atom_site_aniso_U_12
Re2 0.02112(18) 0.01594(16) 0.02017(16) 0.00904(13) 0.00666(13) 0.00217(13)
Re3 0.02407(19) 0.01515(16) 0.02536(18) 0.00788(13) 0.00660(14) 0.00153(13)
Re4 0.02447(19) 0.01711(17) 0.0352(2) 0.01066(15) 0.01007(15) 0.00381(14)
Re1 0.02227(18) 0.01857(17) 0.02779(18) 0.00932(14) 0.01084(14) 0.00204(13)
Re6 0.0430(2) 0.0392(2) 0.02241(19) 0.01455(17) 0.00450(17) 0.00665(18)
Re5 0.0614(3) 0.0514(3) 0.0247(2) 0.01141(19) 0.0043(2) -0.0166(2)
Se1 0.0194(4) 0.0219(4) 0.0271(4) 0.0118(3) 0.0081(3) 0.0015(3)
Se2 0.0209(4) 0.0197(4) 0.0238(4) 0.0090(3) 0.0069(3) 0.0026(3)
Se3 0.0252(5) 0.0163(4) 0.0290(5) 0.0092(3) 0.0074(4) 0.0024(3)
Se4 0.0284(5) 0.0188(4) 0.0303(5) 0.0096(4) 0.0100(4) 0.0016(4)
Se5 0.0403(6) 0.0412(6) 0.0301(5) 0.0148(4) 0.0065(4) 0.0029(5)
Se6 0.0755(8) 0.0349(6) 0.0256(5) 0.0114(4) 0.0017(5) -0.0026(5)
O26 0.030(3) 0.014(3) 0.020(3) 0.008(2) 0.004(2) -0.001(2)
O23 0.053(4) 0.020(3) 0.025(3) 0.006(2) -0.004(3) -0.002(3)
N4 0.016(3) 0.023(3) 0.038(4) 0.016(3) 0.004(3) 0.002(3)
O19 0.024(3) 0.035(4) 0.032(3) 0.017(3) 0.004(3) -0.002(3)
C89 0.031(5) 0.013(3) 0.035(4) 0.010(3) 0.016(4) 0.004(3)
O5 0.042(4) 0.036(4) 0.026(3) 0.004(3) 0.003(3) -0.002(3)
O27 0.045(4) 0.013(3) 0.030(3) 0.010(2) 0.012(3) -0.002(3)
C70 0.025(5) 0.030(4) 0.034(5) 0.016(3) 0.011(4) -0.001(4)
N1 0.021(4) 0.023(3) 0.034(4) 0.013(3) 0.014(3) 0.005(3)
O29 0.049(4) 0.022(3) 0.022(3) 0.011(2) 0.007(3) 0.008(3)
N2 0.021(3) 0.015(3) 0.019(3) 0.008(3) 0.008(3) 0.003(3)
O10 0.058(5) 0.022(3) 0.043(4) 0.013(3) 0.015(4) -0.003(3)
O6 0.035(4) 0.038(4) 0.040(4) 0.017(3) 0.015(3) 0.016(3)
O21 0.033(4) 0.018(3) 0.035(3) 0.011(3) 0.003(3) -0.002(3)
C88 0.029(5) 0.019(4) 0.029(4) 0.016(3) 0.012(4) 0.006(3)
N3 0.023(4) 0.020(3) 0.028(3) 0.011(3) 0.010(3) 0.008(3)
O30 0.074(6) 0.045(4) 0.037(4) 0.016(3) -0.004(4) 0.031(4)
O25 0.024(3) 0.050(4) 0.046(4) 0.035(3) 0.012(3) 0.001(3)
O12 0.031(4) 0.038(4) 0.045(4) 0.007(3) 0.019(3) 0.003(3)
O20 0.024(3) 0.025(3) 0.028(3) 0.011(3) 0.007(2) 0.000(3)
O11 0.049(5) 0.037(4) 0.047(4) 0.020(3) -0.013(3) -0.001(3)
O3 0.050(5) 0.042(4) 0.041(4) 0.025(3) 0.016(3) 0.001(3)
O9 0.056(5) 0.016(3) 0.039(4) 0.006(3) 0.011(3) -0.002(3)
O1 0.065(6) 0.038(4) 0.042(4) -0.005(3) 0.021(4) -0.014(4)
O4 0.051(5) 0.030(4) 0.045(4) 0.023(3) 0.009(3) -0.006(3)
C4 0.025(5) 0.021(4) 0.022(4) 0.008(3) 0.005(4) -0.001(3)
O2 0.043(4) 0.050(5) 0.072(5) 0.027(4) 0.034(4) 0.022(4)
O7 0.053(5) 0.053(5) 0.075(6) 0.024(4) 0.042(4) 0.019(4)
C82 0.020(4) 0.026(4) 0.023(4) 0.012(3) 0.002(3) 0.003(3)
C10 0.028(5) 0.022(4) 0.032(5) 0.013(3) 0.013(4) 0.002(3)
C5 0.030(5) 0.026(4) 0.033(4) 0.019(3) 0.011(3) 0.005(3)
N6 0.045(5) 0.035(4) 0.023(3) 0.014(3) 0.003(3) 0.008(3)
C57 0.023(4) 0.011(4) 0.033(4) 0.007(3) 0.012(3) 0.006(3)
C80 0.015(4) 0.020(4) 0.026(4) 0.008(3) 0.004(3) -0.002(3)
C86 0.029(5) 0.014(4) 0.024(4) 0.007(3) 0.002(4) 0.000(3)
C59 0.017(4) 0.026(4) 0.034(5) 0.013(4) 0.009(3) 0.005(3)
C102 0.038(5) 0.025(4) 0.030(4) 0.015(3) 0.007(4) -0.006(4)
C81 0.023(4) 0.017(4) 0.020(4) 0.008(3) 0.010(3) 0.004(3)
C31 0.026(5) 0.023(4) 0.023(4) 0.010(3) 0.002(3) -0.005(3)
C2 0.032(4) 0.020(4) 0.044(5) 0.010(4) 0.021(4) 0.001(4)
C71 0.030(5) 0.025(4) 0.035(4) 0.015(3) 0.001(4) -0.004(4)
C58 0.019(4) 0.019(4) 0.036(5) 0.012(4) 0.013(3) 0.005(3)
C6 0.031(4) 0.021(4) 0.023(4) 0.011(3) 0.006(3) 0.006(3)
C79 0.022(4) 0.024(4) 0.020(4) 0.012(3) 0.008(3) 0.009(3)
C84 0.027(4) 0.015(4) 0.021(4) 0.006(3) 0.007(3) 0.002(3)
C100 0.030(5) 0.016(4) 0.026(4) 0.007(3) 0.012(4) 0.005(3)
C3 0.032(5) 0.025(4) 0.034(5) 0.012(4) 0.017(4) 0.004(4)
C65 0.023(4) 0.016(4) 0.035(4) 0.010(3) 0.007(4) 0.004(3)
C68 0.016(4) 0.023(4) 0.034(4) 0.010(3) 0.002(4) -0.003(3)
C37 0.041(5) 0.024(4) 0.023(4) 0.009(3) 0.011(3) -0.002(4)
C61 0.019(4) 0.023(4) 0.031(4) 0.013(3) 0.009(3) 0.006(3)
C85 0.028(5) 0.019(4) 0.027(4) 0.013(3) 0.014(4) 0.006(3)
C67 0.037(5) 0.024(4) 0.036(4) 0.012(3) 0.009(4) -0.004(4)
C66 0.025(5) 0.023(4) 0.030(4) 0.010(3) 0.006(4) 0.003(3)
C98 0.028(5) 0.019(4) 0.028(4) 0.011(3) 0.009(4) 0.000(3)
C101 0.036(5) 0.016(4) 0.025(4) 0.005(3) 0.009(4) 0.000(3)
C83 0.021(4) 0.023(4) 0.027(4) 0.014(3) 0.007(3) 0.004(3)
C99 0.027(5) 0.020(4) 0.026(4) 0.011(3) 0.008(4) 0.008(3)
C25 0.016(4) 0.026(4) 0.025(4) 0.012(3) 0.002(3) -0.001(3)
C9 0.036(5) 0.019(4) 0.030(5) 0.010(3) 0.011(4) 0.008(3)
C60 0.027(4) 0.016(4) 0.023(4) 0.002(3) 0.012(3) 0.007(3)
C62 0.025(5) 0.016(4) 0.033(4) 0.011(3) 0.005(4) 0.003(3)
C90 0.036(5) 0.018(4) 0.019(4) 0.008(3) 0.008(4) 0.003(3)
C72 0.030(5) 0.036(4) 0.029(4) 0.017(4) -0.009(4) -0.007(4)
C64 0.027(5) 0.023(4) 0.025(4) 0.013(3) 0.003(3) 0.009(3)
C55 0.012(4) 0.030(5) 0.045(5) 0.022(4) 0.005(3) 0.002(3)
O15 0.085(4) 0.107(5) 0.043(3) 0.021(3) 0.009(3) -0.026(3)
C63 0.029(5) 0.023(4) 0.027(4) 0.011(3) 0.001(4) 0.007(3)
O16 0.070(3) 0.071(3) 0.046(3) 0.033(2) 0.016(2) 0.020(3)
C11 0.030(4) 0.015(4) 0.037(5) 0.006(4) 0.006(3) 0.001(3)
C1 0.029(5) 0.024(4) 0.035(4) 0.006(3) 0.016(4) -0.002(4)
C12 0.022(4) 0.023(4) 0.033(5) 0.011(4) 0.004(3) 0.003(3)
C87 0.032(5) 0.021(4) 0.021(4) 0.009(3) 0.008(3) 0.012(3)
C29 0.032(5) 0.040(5) 0.027(4) 0.009(4) 0.012(4) -0.008(4)
O17 0.070(3) 0.071(3) 0.046(3) 0.033(2) 0.016(2) 0.020(3)
O22 0.133(9) 0.037(4) 0.032(4) 0.008(3) 0.004(5) -0.045(5)
C32 0.032(5) 0.029(4) 0.028(5) 0.009(4) 0.007(4) 0.005(4)
C7 0.037(5) 0.021(4) 0.042(5) 0.011(4) 0.017(4) 0.006(4)
C19 0.026(5) 0.034(5) 0.023(4) 0.014(3) 0.005(3) 0.005(4)
C97 0.048(6) 0.027(4) 0.037(5) 0.020(4) -0.009(4) -0.010(4)
C56 0.024(4) 0.023(4) 0.038(5) 0.016(4) 0.007(4) 0.007(3)
C43 0.046(5) 0.052(6) 0.036(5) 0.022(5) 0.009(4) 0.011(5)
O8 0.052(5) 0.047(5) 0.075(6) 0.039(4) 0.000(4) 0.006(4)
C92 0.037(5) 0.032(4) 0.026(4) 0.016(3) 0.002(4) 0.004(4)
C69 0.027(5) 0.028(4) 0.036(4) 0.015(4) 0.011(4) -0.002(4)
C36 0.028(5) 0.021(4) 0.033(5) 0.010(4) 0.009(4) 0.001(4)
C30 0.036(5) 0.028(5) 0.031(5) 0.010(4) 0.012(4) -0.002(4)
C24 0.036(5) 0.035(5) 0.025(4) 0.013(4) 0.006(4) 0.007(4)
C35 0.038(6) 0.023(4) 0.049(6) 0.017(4) 0.009(4) 0.000(4)
C96 0.042(6) 0.029(4) 0.040(5) 0.021(4) -0.002(4) -0.004(4)
C27 0.031(5) 0.039(5) 0.034(5) 0.001(4) 0.011(4) -0.013(4)
C16 0.059(7) 0.054(6) 0.026(4) 0.019(4) 0.003(4) 0.011(5)
O18 0.070(3) 0.071(3) 0.046(3) 0.033(2) 0.016(2) 0.020(3)
C93 0.069(7) 0.031(4) 0.025(4) 0.015(4) 0.007(5) 0.011(5)
C91 0.037(6) 0.025(4) 0.034(4) 0.016(3) 0.002(4) 0.004(4)
C34 0.036(6) 0.047(5) 0.048(6) 0.032(5) 0.012(4) 0.002(5)
C15 0.076(5) 0.084(6) 0.031(3) 0.018(4) 0.002(4) -0.037(4)
C95 0.050(6) 0.037(4) 0.031(4) 0.023(4) 0.001(4) -0.001(5)
C26 0.025(5) 0.043(5) 0.025(4) 0.005(4) 0.005(4) -0.010(4)
C74 0.052(6) 0.027(4) 0.025(4) 0.010(3) 0.006(4) -0.003(4)
N5 0.073(6) 0.039(4) 0.030(4) 0.013(3) 0.014(4) -0.004(4)
C8 0.035(5) 0.024(4) 0.047(5) 0.014(4) 0.012(4) 0.003(4)
C33 0.030(5) 0.052(5) 0.035(5) 0.022(4) 0.015(4) 0.008(4)
C28 0.035(6) 0.035(5) 0.038(5) 0.010(4) 0.013(4) -0.006(4)
C78 0.041(6) 0.040(5) 0.031(4) 0.015(4) 0.010(4) 0.007(4)
C73 0.058(7) 0.028(4) 0.033(4) 0.013(3) 0.008(4) 0.006(4)
C38 0.043(5) 0.035(5) 0.029(4) 0.011(4) 0.011(4) 0.000(4)
C77 0.043(6) 0.042(5) 0.030(4) 0.014(4) 0.011(4) 0.008(5)
C42 0.043(6) 0.044(6) 0.037(5) 0.011(4) 0.016(4) -0.002(5)
C18 0.058(5) 0.052(4) 0.027(3) 0.017(3) 0.007(3) 0.012(3)
C94 0.067(7) 0.034(5) 0.027(4) 0.012(4) 0.007(5) 0.017(5)
C22 0.055(7) 0.071(7) 0.033(5) 0.033(5) 0.002(5) 0.013(6)
C40 0.075(7) 0.044(6) 0.022(5) 0.000(4) 0.015(5) 0.007(5)
C39 0.050(6) 0.044(6) 0.038(5) 0.005(4) 0.008(5) -0.009(5)
C41 0.055(6) 0.058(7) 0.035(5) 0.014(5) 0.024(5) 0.010(5)
C23 0.055(7) 0.050(6) 0.038(5) 0.030(4) 0.011(5) 0.016(5)
O14 0.085(4) 0.107(5) 0.043(3) 0.021(3) 0.009(3) -0.026(3)
C20 0.052(7) 0.045(6) 0.023(4) 0.004(4) 0.003(4) 0.020(5)
C21 0.069(8) 0.073(7) 0.018(5) 0.007(5) 0.001(5) 0.023(6)
C17 0.058(5) 0.052(4) 0.027(3) 0.017(3) 0.007(3) 0.012(3)
C48 0.057(7) 0.065(7) 0.054(7) 0.037(6) 0.013(5) 0.013(6)
C75 0.121(11) 0.034(5) 0.029(5) 0.012(4) 0.005(6) -0.004(6)
C49 0.081(9) 0.039(5) 0.036(5) 0.013(4) -0.008(6) -0.009(5)
C50 0.118(8) 0.045(4) 0.037(4) 0.013(3) 0.012(5) -0.013(5)
C51 0.109(8) 0.043(4) 0.061(5) 0.010(4) 0.010(6) -0.011(5)
C52 0.091(10) 0.037(6) 0.055(6) 0.010(5) -0.007(7) 0.003(6)
C53 0.109(8) 0.043(4) 0.061(5) 0.010(4) 0.010(6) -0.011(5)
C54 0.118(8) 0.045(4) 0.037(4) 0.013(3) 0.012(5) -0.013(5)
C44 0.049(6) 0.077(8) 0.052(7) 0.030(6) 0.005(5) 0.007(6)
C76 0.151(13) 0.032(5) 0.029(5) 0.012(4) 0.004(6) -0.020(7)
C47 0.065(7) 0.082(9) 0.065(8) 0.049(7) 0.010(6) 0.017(7)
C46 0.064(7) 0.092(10) 0.080(9) 0.054(8) 0.011(7) 0.029(7)
C45 0.051(7) 0.089(10) 0.062(8) 0.034(7) -0.001(6) 0.013(6)
O13 0.085(4) 0.107(5) 0.043(3) 0.021(3) 0.009(3) -0.026(3)
C14 0.050(6) 0.117(9) 0.032(6) 0.016(6) 0.006(5) -0.015(5)
C13 0.076(5) 0.084(6) 0.031(3) 0.018(4) 0.002(4) -0.037(4)
N10 0.023(4) 0.054(5) 0.047(5) 0.025(4) 0.001(4) -0.003(4)
O33 0.051(5) 0.072(5) 0.075(6) 0.046(5) -0.008(4) -0.016(4)
N9 0.042(5) 0.045(5) 0.048(5) 0.020(4) -0.007(4) -0.001(4)
N11 0.142(8) 0.059(4) 0.169(8) 0.042(5) 0.090(6) 0.043(4)
N12 0.146(8) 0.068(6) 0.106(7) 0.059(6) 0.086(7) 0.053(5)
O35 0.142(8) 0.059(4) 0.169(8) 0.042(5) 0.090(6) 0.043(4)
O37 0.090(9) 0.29(2) 0.078(8) 0.103(10) 0.016(8) 0.008(12)
C119 0.094(9) 0.068(9) 0.083(10) 0.041(8) 0.052(8) 0.025(7)
O36 0.249(18) 0.144(12) 0.076(8) 0.075(8) -0.075(9) -0.119(12)
N13 0.096(10) 0.154(11) 0.032(6) 0.000(7) 0.004(5) 0.017(9)
N8 0.102(10) 0.155(14) 0.128(12) 0.096(11) 0.012(9) -0.002(10)
C114 0.028(3) 0.066(5) 0.076(5) 0.033(4) 0.001(3) 0.005(3)
C111 0.033(5) 0.059(6) 0.053(7) 0.027(6) 0.001(5) 0.007(5)
C113 0.032(5) 0.081(9) 0.103(11) 0.066(9) 0.021(7) 0.010(6)
C112 0.051(8) 0.076(9) 0.099(11) 0.059(8) 0.014(8) -0.001(6)
C110 0.030(6) 0.082(8) 0.054(7) 0.017(7) -0.006(5) 0.004(6)
C120 0.146(8) 0.068(6) 0.106(7) 0.059(6) 0.086(7) 0.053(5)
C117 0.142(8) 0.059(4) 0.169(8) 0.042(5) 0.090(6) 0.043(4)
C118 0.104(9) 0.086(10) 0.088(11) 0.043(9) 0.034(9) 0.036(7)
N14 0.091(11) 0.240(17) 0.092(9) 0.107(10) 0.034(9) 0.014(12)
C123 0.131(14) 0.130(12) 0.023(6) 0.025(7) -0.005(7) -0.047(10)
C3V 0.112(10) 0.036(5) 0.050(6) 0.020(5) 0.035(6) 0.007(5)
O39 0.112(10) 0.036(5) 0.050(6) 0.020(5) 0.035(6) 0.007(5)
O32 0.127(13) 0.28(2) 0.21(2) 0.165(18) 0.060(12) 0.054(15)
C109 0.125(15) 0.047(6) 0.112(14) 0.027(9) -0.045(12) -0.025(7)
O38A 0.166(14) 0.071(8) 0.130(13) 0.069(9) 0.094(13) 0.050(8)
C122 0.124(16) 0.153(11) 0.065(11) -0.007(10) 0.039(11) -0.073(12)
C126 0.087(12) 0.25(2) 0.096(10) 0.128(12) 0.027(11) 0.040(15)
C115 0.142(8) 0.059(4) 0.169(8) 0.042(5) 0.090(6) 0.043(4)
C108 0.095(12) 0.171(19) 0.128(16) 0.084(14) -0.003(11) -0.008(12)
C106 0.124(16) 0.115(15) 0.132(17) 0.075(13) 0.006(13) 0.002(12)
C124 0.136(19) 0.226(19) 0.117(16) 0.121(15) -0.018(13) -0.073(16)
C125 0.129(19) 0.32(2) 0.126(15) 0.136(16) 0.072(16) 0.11(2)
N3V 0.112(10) 0.036(5) 0.050(6) 0.020(5) 0.035(6) 0.007(5)
C116 0.142(8) 0.059(4) 0.169(8) 0.042(5) 0.090(6) 0.043(4)
C107 0.16(2) 0.19(2) 0.23(3) 0.16(2) 0.068(18) -0.001(17)
O38 0.166(14) 0.071(8) 0.130(13) 0.069(9) 0.094(13) 0.050(8)
C1A 0.112(10) 0.036(5) 0.050(6) 0.020(5) 0.035(6) 0.007(5)
C121 0.34(4) 0.26(2) 0.074(14) -0.038(15) -0.071(19) 0.20(3)
C105 0.012(8) 0.086(9) 0.097(9) 0.057(8) -0.022(8) -0.006(8)
O31 0.055(10) 0.137(11) 0.117(11) 0.037(9) -0.003(9) 0.025(10)
C142 0.012(8) 0.086(9) 0.097(9) 0.057(8) -0.022(8) -0.006(8)
C104 0.092(14) 0.082(9) 0.088(13) 0.046(10) -0.019(13) -0.012(11)
N7 0.042(9) 0.077(7) 0.088(11) 0.049(8) -0.024(9) -0.008(6)
C103 0.076(16) 0.081(9) 0.103(13) 0.043(10) 0.002(13) -0.016(12)
O34 0.028(3) 0.066(5) 0.076(5) 0.033(4) 0.001(3) 0.005(3)
O31A 0.055(10) 0.137(11) 0.117(11) 0.037(9) -0.003(9) 0.025(10)
N15 0.042(9) 0.077(7) 0.088(11) 0.049(8) -0.024(9) -0.008(6)
C140 0.092(14) 0.082(9) 0.088(13) 0.046(10) -0.019(13) -0.012(11)
C141 0.076(16) 0.081(9) 0.103(13) 0.043(10) 0.002(13) -0.016(12)
O24 0.071(11) 0.029(4) 0.039(4) 0.016(3) 0.002(8) 0.013(8)
O24A 0.071(11) 0.029(4) 0.039(4) 0.016(3) 0.002(8) 0.013(8)
O28 0.065(8) 0.045(6) 0.053(5) 0.039(5) -0.029(5) -0.032(6)
O28A 0.065(8) 0.045(6) 0.053(5) 0.039(5) -0.029(5) -0.032(6)

loop_
_atom_type_symbol
_atom_type_description
_atom_type_scat_dispersion_real
_atom_type_scat_dispersion_imag
_atom_type_scat_source
C C 0.0033 0.0016 'International Tables Vol C Tables 4.2.6.8 and 6.1.1.4'
H H 0.0000 0.0000 'International Tables Vol C Tables 4.2.6.8 and 6.1.1.4'
N N 0.0061 0.0033 'International Tables Vol C Tables 4.2.6.8 and 6.1.1.4'
O O 0.0106 0.0060 'International Tables Vol C Tables 4.2.6.8 and 6.1.1.4'
Re Re -1.0185 7.2310 'International Tables Vol C Tables 4.2.6.8 and 6.1.1.4'
Se Se -0.0929 2.2259 'International Tables Vol C Tables 4.2.6.8 and 6.1.1.4'

loop_
_geom_angle_atom_site_label_1
_geom_angle_atom_site_label_2
_geom_angle_atom_site_label_3
_geom_angle
Se2 Re2 Se1 80.68(3)
N2 Re2 Se1 87.93(17)
N2 Re2 Se2 82.00(17)
C4 Re2 Se1 91.0(3)
C4 Re2 Se2 97.4(2)
C4 Re2 N2 178.8(3)
C4 Re2 C5 87.9(3)
C5 Re2 Se1 93.7(3)
C5 Re2 Se2 172.3(3)
C5 Re2 N2 92.6(3)
C6 Re2 Se1 176.6(3)
C6 Re2 Se2 96.0(3)
C6 Re2 N2 90.8(3)
C6 Re2 C4 90.3(4)
C6 Re2 C5 89.5(4)
Se3 Re3 Se4 80.50(3)
N3 Re3 Se3 85.88(18)
N3 Re3 Se4 79.15(18)
C10 Re3 Se3 91.1(3)
C10 Re3 Se4 96.7(3)
C10 Re3 N3 175.2(3)
C11 Re3 Se3 179.2(3)
C11 Re3 Se4 98.7(3)
C11 Re3 N3 94.0(3)
C11 Re3 C10 88.9(4)
C11 Re3 C12 88.6(4)
C12 Re3 Se3 92.1(3)
C12 Re3 Se4 170.8(3)
C12 Re3 N3 95.0(3)
C12 Re3 C10 88.8(4)
Se3 Re4 Se4 80.46(3)
N4 Re4 Se3 80.30(19)
N4 Re4 Se4 87.11(18)
C9 Re4 Se3 98.7(3)
C9 Re4 Se4 87.9(3)
C9 Re4 N4 175.0(3)
C7 Re4 Se3 169.7(3)
C7 Re4 Se4 94.7(3)
C7 Re4 N4 90.4(3)
C7 Re4 C9 90.2(4)
C7 Re4 C8 90.8(4)
C8 Re4 Se3 94.4(3)
C8 Re4 Se4 174.0(3)
C8 Re4 N4 95.0(3)
C8 Re4 C9 89.9(4)
Se1 Re1 Se2 80.50(3)
N1 Re1 Se1 79.87(19)
N1 Re1 Se2 85.68(18)
C2 Re1 Se1 95.3(3)
C2 Re1 Se2 175.8(3)
C2 Re1 N1 93.6(3)
C2 Re1 C3 90.9(4)
C3 Re1 Se1 98.6(3)
C3 Re1 Se2 89.8(3)
C3 Re1 N1 175.4(3)
C1 Re1 Se1 170.7(3)
C1 Re1 Se2 95.2(3)
C1 Re1 N1 91.6(3)
C1 Re1 C2 89.0(4)
C1 Re1 C3 89.6(4)
Se6 Re6 Se5 80.39(4)
N6 Re6 Se5 81.3(2)
N6 Re6 Se6 82.9(2)
C16 Re6 Se5 93.4(4)
C16 Re6 Se6 98.4(4)
C16 Re6 N6 174.3(4)
C16 Re6 C18 87.1(5)
C18 Re6 Se5 97.3(3)
C18 Re6 Se6 174.1(3)
C18 Re6 N6 91.4(4)
C17 Re6 Se5 170.7(3)
C17 Re6 Se6 90.8(4)
C17 Re6 N6 94.8(4)
C17 Re6 C16 90.7(5)
C17 Re6 C18 91.2(5)
Se6 Re5 Se5 80.96(4)
C15 Re5 Se5 91.1(4)
C15 Re5 Se6 91.4(5)
C15 Re5 N5 173.3(6)
N5 Re5 Se5 88.1(2)
N5 Re5 Se6 81.9(3)
C14 Re5 Se5 94.1(5)
C14 Re5 Se6 173.8(5)
C14 Re5 C15 92.4(6)
C14 Re5 N5 94.2(5)
C14 Re5 C13 90.4(7)
C13 Re5 Se5 175.3(5)
C13 Re5 Se6 94.5(5)
C13 Re5 C15 90.2(5)
C13 Re5 N5 90.1(4)
Re2 Se1 Re1 99.04(3)
C25 Se1 Re2 106.5(3)
C25 Se1 Re1 113.3(3)
Re2 Se2 Re1 98.89(3)
C19 Se2 Re2 112.0(3)
C19 Se2 Re1 107.8(3)
Re4 Se3 Re3 97.90(3)
C31 Se3 Re3 104.6(3)
C31 Se3 Re4 115.8(3)
Re3 Se4 Re4 96.80(3)
C37 Se4 Re3 113.7(3)
C37 Se4 Re4 105.6(3)
Re5 Se5 Re6 96.94(4)
C43 Se5 Re6 108.3(3)
C43 Se5 Re5 111.0(4)
Re5 Se6 Re6 98.11(4)
C49 Se6 Re6 116.0(4)
C49 Se6 Re5 107.8(4)
C84 O26 C85 117.1(7)
C73 O23 C63 122.9(7)
C70 N4 Re4 121.6(6)
C70 N4 C71 117.5(8)
C71 N4 Re4 120.8(6)
C88 C89 O27 115.0(7)
C88 C89 C90 122.0(8)
C90 C89 O27 122.9(8)
C97 O27 C89 124.6(7)
N4 C70 C69 122.6(9)
C59 N1 Re1 120.5(6)
C55 N1 Re1 121.1(6)
C55 N1 C59 118.3(7)
C91 O29 C87 119.7(7)
C79 N2 Re2 119.2(5)
C79 N2 C83 117.0(7)
C83 N2 Re2 123.4(5)
C67 O21 C65 124.3(7)
C87 C88 C89 118.4(8)
C100 N3 Re3 123.0(5)
C101 N3 Re3 119.5(6)
C101 N3 C100 117.5(7)
C60 O20 C61 118.8(7)
O4 C4 Re2 178.2(7)
C83 C82 C81 119.0(8)
O10 C10 Re3 179.3(9)
O5 C5 Re2 178.9(8)
C95 N6 Re6 120.1(6)
C95 N6 C94 116.7(8)
C94 N6 Re6 123.2(7)
C58 C57 C60 117.8(8)
C56 C57 C58 119.2(8)
C56 C57 C60 123.0(8)
C79 C80 C81 119.0(8)
C85 C86 C87 116.6(8)
N1 C59 C58 121.8(8)
C98 C102 C101 120.1(8)
C82 C81 C80 118.3(7)
C82 C81 C84 124.3(8)
C80 C81 C84 117.3(7)
C32 C31 Se3 117.4(7)
C32 C31 C36 120.1(8)
C36 C31 Se3 122.5(7)
O2 C2 Re1 178.4(9)
N4 C71 C72 122.3(9)
C59 C58 C57 119.6(8)
O6 C6 Re2 179.1(8)
N2 C79 C80 123.5(8)
O26 C84 C81 111.9(7)
O25 C84 O26 125.4(8)
O25 C84 C81 122.8(8)
N3 C100 C99 123.5(8)
O3 C3 Re1 179.0(8)
C66 C65 O21 111.9(8)
C64 C65 O21 125.2(8)
C64 C65 C66 122.9(8)
C72 C68 C67 119.3(8)
C72 C68 C69 117.7(8)
C69 C68 C67 123.0(8)
C38 C37 Se4 122.2(7)
C42 C37 Se4 118.5(8)
C42 C37 C38 119.3(9)
C66 C61 O20 121.0(8)
C66 C61 C62 123.7(8)
C62 C61 O20 115.2(7)
C86 C85 O26 117.0(7)
C86 C85 C90 125.0(8)
C90 C85 O26 117.8(7)
O21 C67 C68 109.3(8)
O22 C67 O21 126.0(8)
O22 C67 C68 124.7(9)
C61 C66 C65 116.5(8)
C102 C98 C99 118.4(8)
C102 C98 C97 119.3(8)
C99 C98 C97 122.2(8)
N3 C101 C102 122.0(8)
N2 C83 C82 123.1(8)
C100 C99 C98 118.5(8)
C30 C25 Se1 122.1(7)
C26 C25 Se1 118.4(7)
C26 C25 C30 119.3(8)
O9 C9 Re4 177.9(8)
O19 C60 O20 125.6(8)
O19 C60 C57 123.7(8)
O20 C60 C57 110.6(7)
C63 C62 C61 117.1(8)
C85 C90 C89 115.8(8)
C68 C72 C71 120.6(9)
C65 C64 C63 118.1(8)
N1 C55 C56 123.6(8)
C62 C63 O23 125.3(8)
C62 C63 C64 121.6(8)
C64 C63 O23 113.1(7)
O11 C11 Re3 175.9(9)
O1 C1 Re1 178.3(9)
O12 C12 Re3 178.7(9)
C88 C87 O29 122.7(7)
C88 C87 C86 122.1(8)
C86 C87 O29 115.1(7)
C28 C29 C30 120.7(9)
C33 C32 C31 120.4(9)
O7 C7 Re4 178.1(9)
C24 C19 Se2 123.2(7)
C24 C19 C20 119.5(9)
C20 C19 Se2 117.1(7)
O27 C97 C98 113.2(8)
O27 C97 O28 115.3(15)
O28 C97 C98 115.5(16)
O28A C97 O27 122.6(9)
O28A C97 C98 122.5(9)
O28A C97 O28 51.2(16)
C55 C56 C57 117.5(8)
C48 C43 Se5 118.1(9)
C44 C43 Se5 123.1(9)
C44 C43 C48 118.8(11)
C96 C92 C91 118.8(8)
C93 C92 C96 118.2(9)
C93 C92 C91 123.0(8)
C68 C69 C70 119.3(8)
C35 C36 C31 118.8(9)
C25 C30 C29 119.1(8)
C19 C24 C23 121.4(9)
C34 C35 C36 120.7(9)
C92 C96 C95 118.1(9)
C28 C27 C26 119.9(9)
O16 C16 Re6 177.6(11)
C92 C93 C94 119.8(9)
O29 C91 C92 112.1(8)
O30 C91 O29 124.2(9)
O30 C91 C92 123.7(8)
C35 C34 C33 120.7(9)
O15 C15 Re5 177.2(16)
N6 C95 C96 124.3(9)
C25 C26 C27 121.0(9)
C78 C74 C73 123.2(9)
C75 C74 C78 118.6(10)
C75 C74 C73 118.1(9)
C77 N5 Re5 123.5(7)
C77 N5 C76 117.4(9)
C76 N5 Re5 119.0(7)
O8 C8 Re4 176.3(9)
C32 C33 C34 119.4(9)
C29 C28 C27 119.9(9)
C74 C78 C77 118.2(9)
O23 C73 C74 110.2(8)
O24 C73 O23 124(3)
O24 C73 C74 120(3)
O24 C73 O24A 30(2)
O24A C73 O23 124.2(11)
O24A C73 C74 124.7(11)
C37 C38 C39 119.8(10)
N5 C77 C78 123.0(10)
C37 C42 C41 121.5(11)
O18 C18 Re6 177.4(10)
N6 C94 C93 122.8(9)
C21 C22 C23 119.3(10)
C41 C40 C39 121.2(10)
C40 C39 C38 118.8(11)
C40 C41 C42 119.4(10)
C24 C23 C22 120.0(10)
C21 C20 C19 118.9(10)
C22 C21 C20 121.0(10)
O17 C17 Re6 179.3(11)
C47 C48 C43 120.7(13)
C74 C75 C76 119.9(11)
C50 C49 Se6 126.4(10)
C50 C49 C54 119.2(11)
C54 C49 Se6 114.3(9)
C49 C50 C51 119.8(12)
C52 C51 C50 120.8(14)
C51 C52 C53 120.4(13)
C52 C53 C54 120.3(14)
C53 C54 C49 119.1(12)
C43 C44 C45 120.4(13)
N5 C76 C75 122.8(11)
C46 C47 C48 120.1(14)
C45 C46 C47 120.3(13)
C46 C45 C44 119.5(13)
O14 C14 Re5 178.2(12)
O13 C13 Re5 178.4(13)
C114 N10 C113 120.8(10)
C114 N10 C112 121.9(10)
C112 N10 C113 117.3(9)
C111 N9 C110 121.3(10)
C111 N9 C109 121.8(12)
C110 N9 C109 116.7(12)
C117 N11 C115 120(2)
C117 N11 C116 113(2)
C115 N11 C116 127.3(19)
C119 N12 C118 114.5(11)
C120 N12 C119 124.5(18)
C120 N12 C118 120.8(17)
C123 N13 C122 115.9(18)
C123 N13 C121 125(2)
C121 N13 C122 119.2(18)
C108 N8 C106 125.3(19)
C108 N8 C107 119.0(19)
C107 N8 C106 115.7(19)
O34 C114 N10 128.0(12)
O33 C111 N9 125.1(11)
O38A C120 N12 139(2)
O38 C120 N12 140(3)
O38 C120 O38A 81(2)
O35 C117 N11 123(3)
C126 N14 C124 113(2)
C126 N14 C125 127(2)
C125 N14 C124 120.2(16)
O36 C123 N13 128(2)
O37 C126 N14 130(2)
O32 C108 N8 116(2)
C1A N3V C3V 123(2)
O39 C1A N3V 133(2)
N7 C105 O31 127(4)
O31A C142 N15 112(3)
C105 N7 C104 118(4)
C105 N7 C103 120(4)
C103 N7 C104 122(3)
C142 N15 C141 124(4)
C140 N15 C142 117(3)
C140 N15 C141 118(5)

loop_
_geom_bond_atom_site_label_1
_geom_bond_atom_site_label_2
_geom_bond_distance
Re2 Se1 2.6309(9)
Re2 Se2 2.6292(9)
Re2 N2 2.232(6)
Re2 C4 1.913(8)
Re2 C5 1.931(10)
Re2 C6 1.905(9)
Re3 Se3 2.6212(9)
Re3 Se4 2.6365(9)
Re3 N3 2.225(7)
Re3 C10 1.923(9)
Re3 C11 1.902(10)
Re3 C12 1.903(9)
Re4 Se3 2.6152(9)
Re4 Se4 2.6443(10)
Re4 N4 2.243(7)
Re4 C9 1.928(9)
Re4 C7 1.916(10)
Re4 C8 1.920(10)
Re1 Se1 2.6310(9)
Re1 Se2 2.6388(9)
Re1 N1 2.221(7)
Re1 C2 1.909(9)
Re1 C3 1.936(9)
Re1 C1 1.908(9)
Re6 Se5 2.6382(11)
Re6 Se6 2.6188(12)
Re6 N6 2.221(8)
Re6 C16 1.923(11)
Re6 C18 1.926(11)
Re6 C17 1.894(12)
Re5 Se5 2.6267(12)
Re5 Se6 2.5994(14)
Re5 C15 1.941(12)
Re5 N5 2.224(9)
Re5 C14 1.844(17)
Re5 C13 1.881(14)
Se1 C25 1.925(8)
Se2 C19 1.927(9)
Se3 C31 1.936(9)
Se4 C37 1.943(9)
Se5 C43 1.949(11)
Se6 C49 1.924(11)
O26 C84 1.349(10)
O26 C85 1.433(9)
O23 C63 1.402(10)
O23 C73 1.319(11)
N4 C70 1.340(11)
N4 C71 1.342(12)
O19 C60 1.200(10)
C89 O27 1.413(10)
C89 C88 1.379(12)
C89 C90 1.397(12)
O5 C5 1.145(11)
O27 C97 1.307(11)
C70 C69 1.389(13)
N1 C59 1.346(11)
N1 C55 1.345(11)
O29 C87 1.397(10)
O29 C91 1.354(11)
N2 C79 1.330(11)
N2 C83 1.358(10)
O10 C10 1.138(10)
O6 C6 1.155(11)
O21 C65 1.421(10)
O21 C67 1.347(11)
C88 C87 1.371(12)
N3 C100 1.351(11)
N3 C101 1.342(11)
O30 C91 1.211(11)
O25 C84 1.196(10)
O12 C12 1.165(11)
O20 C61 1.416(10)
O20 C60 1.351(10)
O11 C11 1.159(11)
O3 C3 1.132(11)
O9 C9 1.139(11)
O1 C1 1.157(11)
O4 C4 1.144(10)
O2 C2 1.145(11)
O7 C7 1.143(12)
C82 C81 1.383(12)
C82 C83 1.379(12)
N6 C95 1.320(12)
N6 C94 1.334(12)
C57 C58 1.393(12)
C57 C60 1.493(12)
C57 C56 1.390(12)
C80 C81 1.388(12)
C80 C79 1.385(11)
C86 C85 1.353(12)
C86 C87 1.395(12)
C59 C58 1.380(12)
C102 C98 1.376(12)
C102 C101 1.387(12)
C81 C84 1.501(11)
C31 C32 1.382(13)
C31 C36 1.390(12)
C71 C72 1.371(13)
C100 C99 1.380(12)
C65 C66 1.383(12)
C65 C64 1.357(12)
C68 C67 1.498(12)
C68 C72 1.369(13)
C68 C69 1.379(13)
C37 C38 1.381(14)
C37 C42 1.366(14)
C61 C66 1.371(12)
C61 C62 1.384(12)
C85 C90 1.378(12)
C67 O22 1.197(12)
C98 C99 1.389(12)
C98 C97 1.485(12)
C25 C30 1.397(12)
C25 C26 1.376(12)
C62 C63 1.369(12)
C64 C63 1.397(12)
C55 C56 1.389(12)
O15 C15 1.123(14)
O16 C16 1.132(13)
C29 C30 1.397(13)
C29 C28 1.371(13)
O17 C17 1.158(13)
C32 C33 1.375(13)
C19 C24 1.367(13)
C19 C20 1.397(13)
C97 O28 1.35(4)
C97 O28A 1.232(13)
C43 C48 1.381(16)
C43 C44 1.378(17)
O8 C8 1.147(12)
C92 C96 1.378(13)
C92 C93 1.366(13)
C92 C91 1.482(13)
C36 C35 1.386(13)
C24 C23 1.369(13)
C35 C34 1.365(14)
C96 C95 1.399(14)
C27 C26 1.381(13)
C27 C28 1.377(14)
O18 C18 1.120(12)
C93 C94 1.391(14)
C34 C33 1.378(14)
C74 C78 1.382(14)
C74 C73 1.513(14)
C74 C75 1.367(14)
N5 C77 1.332(13)
N5 C76 1.341(15)
C78 C77 1.416(14)
C73 O24 1.16(5)
C73 O24A 1.234(17)
C38 C39 1.404(14)
C42 C41 1.367(15)
C22 C23 1.388(15)
C22 C21 1.370(16)
C40 C39 1.371(16)
C40 C41 1.366(17)
O14 C14 1.172(17)
C20 C21 1.396(15)
C48 C47 1.374(16)
C75 C76 1.389(16)
C49 C50 1.338(16)
C49 C54 1.429(17)
C50 C51 1.437(17)
C51 C52 1.335(19)
C52 C53 1.369(19)
C53 C54 1.399(17)
C44 C45 1.394(18)
C47 C46 1.37(2)
C46 C45 1.37(2)
O13 C13 1.167(15)
N10 C114 1.295(14)
N10 C113 1.459(14)
N10 C112 1.456(15)
O33 C111 1.222(14)
N9 C111 1.305(14)
N9 C110 1.435(15)
N9 C109 1.462(16)
N11 C117 1.33(3)
N11 C115 1.45(2)
N11 C116 1.54(3)
N12 C119 1.433(19)
N12 C120 1.258(17)
N12 C118 1.52(2)
O35 C117 1.29(2)
O37 C126 1.25(3)
O36 C123 1.17(2)
N13 C123 1.265(19)
N13 C122 1.55(3)
N13 C121 1.45(3)
N8 C108 1.38(3)
N8 C106 1.49(2)
N8 C107 1.43(3)
C114 O34 1.232(14)
C120 O38A 1.12(3)
C120 O38 1.11(3)
N14 C126 1.31(2)
N14 C124 1.62(3)
N14 C125 1.38(3)
C3V N3V 1.40(3)
O39 C1A 1.28(3)
O32 C108 1.35(3)
N3V C1A 1.36(3)
C105 O31 1.30(7)
C105 N7 1.27(6)
C142 O31A 1.10(4)
C142 N15 1.51(5)
C104 N7 1.48(4)
N7 C103 1.44(4)
N15 C140 1.39(5)
N15 C141 1.51(7)

loop_
_platon_squeeze_void_nr
_platon_squeeze_void_average_x
_platon_squeeze_void_average_y
_platon_squeeze_void_average_z
_platon_squeeze_void_volume
_platon_squeeze_void_count_electrons
_platon_squeeze_void_content
1 0.000 0.000 0.000 549 85 ' '
